data_4517592
loop_
_publ_author_name
'Chen, Jian'
'Xia, Jianxing'
'Gao, Wei-Jie'
'Yu, Hui-Juan'
'Zhong, Jun-Xing'
'Jia, Chunyang'
'Qin, Yuan-Shou'
'She, Zhigang'
'Kuang, Dai-Bin'
'Shao, Guang'

_publ_section_title
;
 Tetraphenylbutadiene-Based Symmetric 3D Hole-Transporting Materials for
 Perovskite Solar Cells: A Trial Trade-off between Charge Mobility and
 Film Morphology.
;
_journal_name_full 'ACS applied materials &amp; interfaces'
_journal_paper_doi 10.1021/acsami.0c02751
_journal_year 2020
_chemical_formula_moiety 'C28 H18 Br4, 0.5(C8 H16 O2)'
_chemical_formula_sum 'C32 H26 Br4 O'
_chemical_formula_weight 746.17
_space_group_crystal_system triclinic
_space_group_IT_number 2
_space_group_name_Hall '-P 1'
_space_group_name_H-M_alt 'P -1'
_atom_sites_solution_hydrogens geom
_atom_sites_solution_primary dual
_atom_sites_solution_secondary difmap
_audit_creation_date 2020-04-02
_audit_creation_method
;
Olex2 1.3
(compiled 2020.02.04 svn.rd84adfe8 for OlexSys, GUI svn.r6032)
;
_cell_angle_alpha 104.935(5)
_cell_angle_beta 96.182(4)
_cell_angle_gamma 106.722(5)
_cell_formula_units_Z 1
_cell_length_a 6.4195(3)
_cell_length_b 10.8173(6)
_cell_length_c 11.1868(6)
_cell_measurement_reflns_used 3397
_cell_measurement_temperature 150.00(10)
_cell_measurement_theta_max 29.5440
_cell_measurement_theta_min 3.8380
_cell_volume 704.83(7)
_computing_cell_refinement 'CrysAlisPro 1.171.39.46 (Rigaku OD, 2018)'
_computing_data_collection 'CrysAlisPro 1.171.39.46 (Rigaku OD, 2018)'
_computing_data_reduction 'CrysAlisPro 1.171.39.46 (Rigaku OD, 2018)'
_computing_molecular_graphics 'Olex2 1.3 (Dolomanov et al., 2009)'
_computing_publication_material 'Olex2 1.3 (Dolomanov et al., 2009)'
_computing_structure_refinement 'XL  (Sheldrick, 2008)'
_computing_structure_solution 'SHELXS-97 (Sheldrick, 1990)'
_diffrn_ambient_environment N~2~
_diffrn_ambient_temperature 150.00(10)
_diffrn_detector 'CCD plate'
_diffrn_detector_area_resol_mean 10.5826
_diffrn_detector_type AtlasS2
_diffrn_measured_fraction_theta_full 0.986
_diffrn_measured_fraction_theta_max 0.986
_diffrn_measurement_details
;
List of Runs (angles in degrees, time in seconds):

  # Type    Start    End  Width  t~exp~   \w     \q     \k     \f   Frames
--------------------------------------------------------------------------
  1  \w    -85.00  11.00   1.00   11.50    --  -12.17 -38.00 -90.00   96
  2  \w    -14.00  27.00   1.00   11.50    --  -12.17 -99.00-150.00   41
  3  \w    -53.00  33.00   1.00   11.50    --   13.26 -57.00  60.00   86
  4  \w    -13.00  85.00   1.00   11.50    --   13.26  57.00-150.00   98
;
_diffrn_measurement_device 'four-circle diffractometer'
_diffrn_measurement_device_type 'SuperNova, Dual, Cu at home/near, AtlasS2'
_diffrn_measurement_method '\w scans'
_diffrn_orient_matrix_type 'CrysAlisPro convention (1999,Acta A55,543-557)'
_diffrn_orient_matrix_UB_11 -0.0368722000
_diffrn_orient_matrix_UB_12 0.0525911000
_diffrn_orient_matrix_UB_13 0.0328371000
_diffrn_orient_matrix_UB_21 0.0951001000
_diffrn_orient_matrix_UB_22 0.0228945000
_diffrn_orient_matrix_UB_23 0.0487486000
_diffrn_orient_matrix_UB_31 0.0586640000
_diffrn_orient_matrix_UB_32 0.0432694000
_diffrn_orient_matrix_UB_33 -0.0320075000
_diffrn_radiation_monochromator mirror
_diffrn_radiation_probe x-ray
_diffrn_radiation_type 'Mo K\a'
_diffrn_radiation_wavelength 0.71073
_diffrn_reflns_av_R_equivalents 0.0371
_diffrn_reflns_av_unetI/netI 0.0539
_diffrn_reflns_limit_h_max 8
_diffrn_reflns_limit_h_min -8
_diffrn_reflns_limit_k_max 13
_diffrn_reflns_limit_k_min -13
_diffrn_reflns_limit_l_max 14
_diffrn_reflns_limit_l_min -11
_diffrn_reflns_number 5607
_diffrn_reflns_theta_full 27.00
_diffrn_reflns_theta_max 27.00
_diffrn_reflns_theta_min 3.33
_diffrn_source 'micro-focus sealed X-ray tube'
_diffrn_source_type 'SuperNova (Mo) X-ray Source'
_exptl_absorpt_coefficient_mu 5.734
_exptl_absorpt_correction_T_max 1.00000
_exptl_absorpt_correction_T_min 0.08783
_exptl_absorpt_correction_type multi-scan
_exptl_absorpt_process_details
;
CrysAlisPro 1.171.39.46 (Rigaku Oxford Diffraction, 2018)
Empirical absorption correction using spherical harmonics,
 implemented in SCALE3 ABSPACK scaling algorithm.
;
_exptl_crystal_colour colourless
_exptl_crystal_colour_primary colourless
_exptl_crystal_density_diffrn 1.758
_exptl_crystal_density_method 'not measured'
_exptl_crystal_description block
_exptl_crystal_F_000 366
_exptl_crystal_size_max 0.6
_exptl_crystal_size_mid 0.3
_exptl_crystal_size_min 0.2
_refine_diff_density_max 0.946
_refine_diff_density_min -1.148
_refine_diff_density_rms 0.138
_refine_ls_extinction_coef 0.0086(15)
_refine_ls_extinction_expression Fc^*^=kFc[1+0.001xFc^2^\l^3^/sin(2\q)]^-1/4^
_refine_ls_extinction_method SHELXL
_refine_ls_goodness_of_fit_ref 1.054
_refine_ls_hydrogen_treatment constr
_refine_ls_matrix_type full
_refine_ls_number_parameters 191
_refine_ls_number_reflns 3037
_refine_ls_number_restraints 0
_refine_ls_restrained_S_all 1.038
_refine_ls_R_factor_all 0.0527
_refine_ls_R_factor_gt 0.0433
_refine_ls_shift/su_max 0.001
_refine_ls_shift/su_mean 0.000
_refine_ls_structure_factor_coef Fsqd
_refine_ls_weighting_details 'calc w=1/[\s^2^(Fo^2^)+(0.0526P)^2^+0.0000P] where P=(Fo^2^+2Fc^2^)/3'
_refine_ls_weighting_scheme calc
_refine_ls_wR_factor_gt 0.0961
_refine_ls_wR_factor_ref 0.1021
_reflns_number_gt 2546
_reflns_number_total 3037
_reflns_threshold_expression >2sigma(I)
_cod_data_source_file am0c02751_si_002.cif
_cod_data_source_block 18100803
_cod_original_cell_volume 704.83(6)
_cod_database_code 4517592
_chemical_oxdiff_formula 'C H Br'
_chemical_oxdiff_usercomment cj-1
_reflns_odcompleteness_completeness 99.84
_reflns_odcompleteness_iscentric 1
_reflns_odcompleteness_theta 27.04
_olex2_refinement_description
;
1. Fixed Uiso
 At 1.2 times of:
  All C(H) groups, All C(H,H) groups
2. Restrained distances
 C16-C17
 1.54 with sigma of 0.01
3. Rigid bond restraints
 Br2, C10, C11, C12
 with sigma for 1-2 distances of 0.02 and sigma for 1-3 distances of 0.02
 Br1, C1, C2, C6
 with sigma for 1-2 distances of 0.02 and sigma for 1-3 distances of 0.02
4. Uiso/Uaniso restraints and constraints
Br2 \\sim C10 \\sim C11 \\sim C12: within 2A with sigma of 0.02 and sigma for
terminal atoms of 0.04 within 2A
Br1 \\sim C1 \\sim C2 \\sim C6: within 2A with sigma of 0.02 and sigma for
terminal atoms of 0.04 within 2A
Uanis(C15) \\sim Ueq, Uanis(C16) \\sim Ueq, Uanis(C17) \\sim Ueq, Uanis(C18)
\\sim Ueq, Uanis(O1) \\sim Ueq: with sigma of 0.01 and sigma for terminal atoms
of 0.02
Uanis(Br2) \\sim Ueq, Uanis(C10) \\sim Ueq, Uanis(C11) \\sim Ueq, Uanis(C12)
\\sim Ueq: with sigma of 0.02 and sigma for terminal atoms of 0.04
Uanis(Br1) \\sim Ueq, Uanis(C1) \\sim Ueq, Uanis(C2) \\sim Ueq, Uanis(C6) \\sim
Ueq: with sigma of 0.02 and sigma for terminal atoms of 0.04
5. Others
 Fixed Sof: C15(0.5) H15A(0.5) H15B(0.5) O1(0.5) C18(0.5) H18A(0.5) H18B(0.5)
 C17(0.5) H17A(0.5) H17B(0.5) C16(0.5) H16A(0.5) H16B(0.5)
6.a Riding coordinates:
 C15(H15A,H15B), C18(H18A,H18B), C17(H17A,H17B), C16(H16A,H16B)
6.b Aromatic/amide H refined with riding coordinates:
 C2(H2), C3(H3), C5(H5), C6(H6), C9(H9), C10(H10), C12(H12), C13(H13), C14(H14)
;
_olex2_submission_special_instructions 'No special instructions were received'
_oxdiff_exptl_absorpt_empirical_details
;
Empirical correction (ABSPACK) includes:
- Absorption correction using spherical harmonics
- Frame scaling
;
_oxdiff_exptl_absorpt_empirical_full_max 3.335
_oxdiff_exptl_absorpt_empirical_full_min 0.431

loop_
_space_group_symop_id
_space_group_symop_operation_xyz
1 'x, y, z'
2 '-x, -y, -z'

loop_
_atom_site_label
_atom_site_type_symbol
_atom_site_fract_x
_atom_site_fract_y
_atom_site_fract_z
_atom_site_U_iso_or_equiv
_atom_site_adp_type
_atom_site_occupancy
_atom_site_symmetry_multiplicity
_atom_site_calc_flag
_atom_site_refinement_flags
_atom_site_disorder_assembly
_atom_site_disorder_group
Br1 Br 0.89472(5) 0.30853(3) 0.84713(3) 0.02815(15) Uani 1 1 d U . .
Br2 Br 0.28684(6) 1.13509(3) 0.91519(3) 0.03071(15) Uani 1 1 d U . .
C1 C 0.6931(5) 0.3856(3) 0.7837(3) 0.0148(6) Uani 1 1 d U . .
C2 C 0.6304(5) 0.4820(3) 0.8655(3) 0.0174(7) Uani 1 1 d U . .
H2 H 0.6881 0.5106 0.9536 0.021 Uiso 1 1 calc R . .
C3 C 0.4821(5) 0.5362(3) 0.8168(3) 0.0143(6) Uani 1 1 d . . .
H3 H 0.4377 0.6020 0.8725 0.017 Uiso 1 1 calc R . .
C4 C 0.3963(4) 0.4958(3) 0.6872(3) 0.0103(6) Uani 1 1 d . . .
C5 C 0.4660(5) 0.3999(3) 0.6084(3) 0.0139(6) Uani 1 1 d . . .
H5 H 0.4109 0.3717 0.5200 0.017 Uiso 1 1 calc R . .
C6 C 0.6133(5) 0.3446(3) 0.6554(3) 0.0170(7) Uani 1 1 d U . .
H6 H 0.6590 0.2792 0.6000 0.020 Uiso 1 1 calc R . .
C7 C 0.2333(4) 0.5518(3) 0.6376(3) 0.0110(6) Uani 1 1 d . . .
C8 C 0.2473(5) 0.6927(3) 0.7080(3) 0.0114(6) Uani 1 1 d . . .
C9 C 0.4393(5) 0.8005(3) 0.7251(3) 0.0177(7) Uani 1 1 d . . .
H9 H 0.5632 0.7839 0.6932 0.021 Uiso 1 1 calc R . .
C10 C 0.4541(5) 0.9326(3) 0.7882(3) 0.0179(7) Uani 1 1 d U . .
H10 H 0.5859 1.0061 0.7994 0.021 Uiso 1 1 calc R . .
C11 C 0.2723(5) 0.9539(3) 0.8340(3) 0.0162(6) Uani 1 1 d U . .
C12 C 0.0814(5) 0.8495(3) 0.8210(3) 0.0190(7) Uani 1 1 d U . .
H12 H -0.0406 0.8668 0.8548 0.023 Uiso 1 1 calc R . .
C13 C 0.0687(5) 0.7186(3) 0.7581(3) 0.0165(7) Uani 1 1 d . . .
H13 H -0.0628 0.6456 0.7489 0.020 Uiso 1 1 calc R . .
C14 C 0.0799(5) 0.4775(3) 0.5316(3) 0.0126(6) Uani 1 1 d . . .
H14 H 0.0764 0.3871 0.4951 0.015 Uiso 1 1 calc R . .
C15 C -0.010(4) 0.112(2) 0.512(3) 0.031(5) Uani 0.50 1 d PU . .
H15A H -0.1126 0.1490 0.4767 0.037 Uiso 0.50 1 d PR . .
H15B H 0.0647 0.1716 0.5944 0.037 Uiso 0.50 1 d PR . .
O1 O 0.1490(9) 0.0974(6) 0.4380(5) 0.0341(13) Uani 0.50 1 d PU . .
C18 C 0.2277(16) 0.0060(10) 0.4850(10) 0.038(2) Uani 0.50 1 d PU . .
H18A H 0.3284 0.0566 0.5639 0.045 Uiso 0.50 1 d PR . .
H18B H 0.3070 -0.0355 0.4279 0.045 Uiso 0.50 1 d PR . .
C17 C 0.043(3) -0.098(2) 0.502(3) 0.031(5) Uani 0.50 1 d PDU . .
H17A H 0.0832 -0.1232 0.5756 0.037 Uiso 0.50 1 d PR . .
H17B H -0.0119 -0.1769 0.4299 0.037 Uiso 0.50 1 d PR . .
C16 C -0.130(2) -0.0245(13) 0.5271(15) 0.063(3) Uani 0.50 1 d PDU . .
H16A H -0.2599 -0.0683 0.4617 0.076 Uiso 0.50 1 d PR . .
H16B H -0.1727 -0.0204 0.6073 0.076 Uiso 0.50 1 d PR . .

loop_
_atom_site_aniso_label
_atom_site_aniso_U_11
_atom_site_aniso_U_22
_atom_site_aniso_U_33
_atom_site_aniso_U_23
_atom_site_aniso_U_13
_atom_site_aniso_U_12
Br1 0.0212(2) 0.0248(2) 0.0422(3) 0.01712(18) -0.00406(16) 0.01058(16)
Br2 0.0398(3) 0.0139(2) 0.0376(3) 0.00160(16) 0.00659(18) 0.01340(17)
C1 0.0094(14) 0.0136(14) 0.0275(17) 0.0161(14) 0.0027(12) 0.0045(11)
C2 0.0150(15) 0.0196(16) 0.0149(15) 0.0083(14) 0.0001(12) 0.0001(12)
C3 0.0150(15) 0.0127(14) 0.0155(15) 0.0067(13) 0.0040(12) 0.0025(12)
C4 0.0091(13) 0.0093(13) 0.0128(14) 0.0076(12) 0.0035(11) -0.0007(11)
C5 0.0125(14) 0.0107(14) 0.0175(15) 0.0049(13) 0.0041(12) 0.0014(11)
C6 0.0156(15) 0.0135(15) 0.0235(17) 0.0073(14) 0.0032(13) 0.0059(12)
C7 0.0113(14) 0.0099(13) 0.0141(15) 0.0085(12) 0.0060(12) 0.0015(11)
C8 0.0134(14) 0.0123(14) 0.0106(14) 0.0078(12) 0.0008(12) 0.0041(11)
C9 0.0141(15) 0.0149(15) 0.0228(17) 0.0064(14) 0.0034(13) 0.0025(12)
C10 0.0179(15) 0.0105(14) 0.0239(17) 0.0076(14) 0.0043(13) 0.0003(12)
C11 0.0211(16) 0.0101(14) 0.0184(16) 0.0037(13) 0.0019(13) 0.0079(12)
C12 0.0198(16) 0.0226(16) 0.0213(17) 0.0103(14) 0.0098(13) 0.0114(13)
C13 0.0150(15) 0.0149(15) 0.0193(16) 0.0078(14) 0.0046(13) 0.0018(12)
C14 0.0146(15) 0.0065(13) 0.0169(15) 0.0063(13) 0.0036(12) 0.0009(11)
C15 0.035(7) 0.013(5) 0.042(8) 0.015(6) 0.009(6) -0.003(4)
O1 0.041(3) 0.032(3) 0.033(3) 0.020(3) 0.014(2) 0.007(3)
C18 0.036(5) 0.032(4) 0.050(5) 0.022(4) 0.002(4) 0.010(4)
C17 0.029(7) 0.027(8) 0.032(7) 0.004(5) -0.005(5) 0.010(6)
C16 0.056(6) 0.044(6) 0.096(8) 0.029(6) 0.031(6) 0.014(5)

loop_
_atom_type_symbol
_atom_type_description
_atom_type_scat_dispersion_real
_atom_type_scat_dispersion_imag
_atom_type_scat_source
C C 0.0033 0.0016 'International Tables Vol C Tables 4.2.6.8 and 6.1.1.4'
H H 0.0000 0.0000 'International Tables Vol C Tables 4.2.6.8 and 6.1.1.4'
Br Br -0.2901 2.4595 'International Tables Vol C Tables 4.2.6.8 and 6.1.1.4'
O O 0.0106 0.0060 'International Tables Vol C Tables 4.2.6.8 and 6.1.1.4'

loop_
_geom_angle_atom_site_label_1
_geom_angle_atom_site_label_2
_geom_angle_atom_site_label_3
_geom_angle
_geom_angle_site_symmetry_1
_geom_angle_site_symmetry_3
_geom_angle_publ_flag
C2 C1 Br1 120.1(2) . . ?
C6 C1 Br1 118.7(2) . . ?
C6 C1 C2 121.2(3) . . ?
C1 C2 H2 120.5 . . ?
C1 C2 C3 118.9(3) . . ?
C3 C2 H2 120.5 . . ?
C2 C3 H3 119.3 . . ?
C2 C3 C4 121.3(3) . . ?
C4 C3 H3 119.3 . . ?
C3 C4 C7 120.5(3) . . ?
C5 C4 C3 117.8(3) . . ?
C5 C4 C7 121.7(3) . . ?
C4 C5 H5 119.2 . . ?
C6 C5 C4 121.7(3) . . ?
C6 C5 H5 119.2 . . ?
C1 C6 C5 119.1(3) . . ?
C1 C6 H6 120.5 . . ?
C5 C6 H6 120.5 . . ?
C4 C7 C8 117.6(2) . . ?
C14 C7 C4 120.4(3) . . ?
C14 C7 C8 122.0(3) . . ?
C9 C8 C7 120.4(2) . . ?
C9 C8 C13 118.6(3) . . ?
C13 C8 C7 121.0(3) . . ?
C8 C9 H9 119.4 . . ?
C8 C9 C10 121.3(3) . . ?
C10 C9 H9 119.4 . . ?
C9 C10 H10 120.9 . . ?
C11 C10 C9 118.2(3) . . ?
C11 C10 H10 120.9 . . ?
C10 C11 Br2 118.6(2) . . ?
C12 C11 Br2 119.3(2) . . ?
C12 C11 C10 122.1(3) . . ?
C11 C12 H12 120.4 . . ?
C11 C12 C13 119.1(3) . . ?
C13 C12 H12 120.4 . . ?
C8 C13 H13 119.7 . . ?
C12 C13 C8 120.7(3) . . ?
C12 C13 H13 119.7 . . ?
C7 C14 C14 126.2(3) . 2_566 ?
C7 C14 H14 116.9 . . ?
C14 C14 H14 116.9 2_566 . ?
H15A C15 H15B 108.9 . . ?
O1 C15 H15A 112.2 . . ?
O1 C15 H15B 108.4 . . ?
O1 C15 C18 126.6(16) . 2_556 ?
O1 C15 C16 108.9(12) . . ?
O1 C15 C16 38.0(7) . 2_556 ?
C18 C15 H15A 85.5 2_556 . ?
C18 C15 H15B 112.4 2_556 . ?
C17 C15 H15A 59.1 2_556 . ?
C17 C15 H15B 149.8 2_556 . ?
C17 C15 O1 102(10) 2_556 . ?
C17 C15 C18 44(10) 2_556 2_556 ?
C17 C15 C16 97(8) 2_556 2_556 ?
C17 C15 C16 61(10) 2_556 . ?
C16 C15 H15A 141.3 2_556 . ?
C16 C15 H15A 111.4 . . ?
C16 C15 H15B 106.9 . . ?
C16 C15 H15B 105.5 2_556 . ?
C16 C15 C18 97.5(14) 2_556 2_556 ?
C16 C15 C18 26.5(6) . 2_556 ?
C16 C15 C16 73.9(11) 2_556 . ?
C15 O1 C18 100.2(11) . . ?
C15 O1 C17 9(2) . 2_556 ?
C18 O1 C17 101.9(11) . 2_556 ?
C16 O1 C15 76.8(14) 2_556 . ?
C16 O1 C18 27.6(9) 2_556 . ?
C16 O1 C17 76.5(11) 2_556 2_556 ?
C15 C18 H18A 116.7 2_556 . ?
C15 C18 H18B 107.2 2_556 . ?
O1 C18 C15 105.9(9) . 2_556 ?
O1 C18 H18A 108.0 . . ?
O1 C18 H18B 110.7 . . ?
O1 C18 C17 109.9(11) . . ?
H18A C18 H18B 108.2 . . ?
C17 C18 C15 6(2) . 2_556 ?
C17 C18 H18A 110.4 . . ?
C17 C18 H18B 109.6 . . ?
C16 C18 C15 69.7(17) 2_556 2_556 ?
C16 C18 O1 37.4(15) 2_556 . ?
C16 C18 H18A 116.8 2_556 . ?
C16 C18 H18B 130.7 2_556 . ?
C16 C18 C17 73.0(18) 2_556 . ?
C15 C17 O1 69(10) 2_556 2_556 ?
C15 C17 C18 130(10) 2_556 . ?
C15 C17 H17A 117.2 2_556 . ?
C15 C17 H17B 38.8 2_556 . ?
C15 C17 C16 111(10) 2_556 2_556 ?
C15 C17 C16 74(7) 2_556 . ?
O1 C17 H17A 79.1 2_556 . ?
O1 C17 H17B 104.3 2_556 . ?
O1 C17 C16 36.6(6) 2_556 . ?
C18 C17 O1 134.7(15) . 2_556 ?
C18 C17 H17A 111.2 . . ?
C18 C17 H17B 112.3 . . ?
C18 C17 C16 102.5(15) . . ?
H17A C17 H17B 109.5 . . ?
C16 C17 O1 110.9(14) 2_556 2_556 ?
C16 C17 C18 29.2(7) 2_556 . ?
C16 C17 H17A 108.9 . . ?
C16 C17 H17A 130.7 2_556 . ?
C16 C17 H17B 112.2 . . ?
C16 C17 H17B 113.8 2_556 . ?
C16 C17 C16 75.3(13) 2_556 . ?
C15 C16 C15 106.1(11) 2_556 . ?
C15 C16 C17 8.6(19) 2_556 . ?
C15 C16 C17 101.2(14) . . ?
C15 C16 C16 52.6(10) . 2_556 ?
C15 C16 C16 53.5(11) 2_556 2_556 ?
C15 C16 H16A 101.6 2_556 . ?
C15 C16 H16A 108.0 . . ?
C15 C16 H16B 114.8 . . ?
C15 C16 H16B 116.5 2_556 . ?
O1 C16 C15 156.1(17) 2_556 . ?
O1 C16 C15 65.2(12) 2_556 2_556 ?
O1 C16 C17 66.9(13) 2_556 . ?
O1 C16 C17 164.3(18) 2_556 2_556 ?
O1 C16 C16 114.7(13) 2_556 2_556 ?
O1 C16 H16A 95.7 2_556 . ?
O1 C16 H16B 57.6 2_556 . ?
C18 C16 C15 151(2) 2_556 2_556 ?
C18 C16 C15 83.8(17) 2_556 . ?
C18 C16 O1 115(2) 2_556 2_556 ?
C18 C16 C17 159(2) 2_556 . ?
C18 C16 C17 77.8(19) 2_556 2_556 ?
C18 C16 C16 129(3) 2_556 2_556 ?
C18 C16 H16A 49.3 2_556 . ?
C18 C16 H16B 81.9 2_556 . ?
C17 C16 C15 8.3(19) 2_556 . ?
C17 C16 C15 108.5(16) 2_556 2_556 ?
C17 C16 C17 104.7(14) 2_556 . ?
C17 C16 C16 49.1(12) . 2_556 ?
C17 C16 C16 55.6(9) 2_556 2_556 ?
C17 C16 H16A 110.1 . . ?
C17 C16 H16A 99.8 2_556 . ?
C17 C16 H16B 118.9 2_556 . ?
C17 C16 H16B 113.7 . . ?
C16 C16 H16A 115.2 2_556 . ?
C16 C16 H16B 136.0 2_556 . ?
H16A C16 H16B 108.8 . . ?

loop_
_geom_bond_atom_site_label_1
_geom_bond_atom_site_label_2
_geom_bond_distance
_geom_bond_site_symmetry_2
_geom_bond_publ_flag
Br1 C1 1.898(3) . ?
Br2 C11 1.906(3) . ?
C1 C2 1.384(4) . ?
C1 C6 1.379(4) . ?
C2 H2 0.9500 . ?
C2 C3 1.385(4) . ?
C3 H3 0.9500 . ?
C3 C4 1.400(4) . ?
C4 C5 1.391(4) . ?
C4 C7 1.478(4) . ?
C5 H5 0.9500 . ?
C5 C6 1.382(4) . ?
C6 H6 0.9500 . ?
C7 C8 1.496(4) . ?
C7 C14 1.350(4) . ?
C8 C9 1.387(4) . ?
C8 C13 1.396(4) . ?
C9 H9 0.9500 . ?
C9 C10 1.391(4) . ?
C10 H10 0.9500 . ?
C10 C11 1.379(4) . ?
C11 C12 1.371(4) . ?
C12 H12 0.9500 . ?
C12 C13 1.384(4) . ?
C13 H13 0.9500 . ?
C14 C14 1.449(6) 2_566 ?
C14 H14 0.9500 . ?
C15 H15A 0.9600 . ?
C15 H15B 0.9600 . ?
C15 O1 1.40(2) . ?
C15 C18 1.61(3) 2_556 ?
C15 C17 0.23(5) 2_556 ?
C15 C16 1.52(3) . ?
C15 C16 1.50(2) 2_556 ?
O1 C18 1.416(11) . ?
O1 C17 1.46(2) 2_556 ?
O1 C16 0.949(14) 2_556 ?
C18 C15 1.61(3) 2_556 ?
C18 H18A 0.9600 . ?
C18 H18B 0.9600 . ?
C18 C17 1.45(3) . ?
C18 C16 0.723(12) 2_556 ?
C17 C15 0.23(5) 2_556 ?
C17 O1 1.46(2) 2_556 ?
C17 H17A 0.9601 . ?
C17 H17B 0.9600 . ?
C17 C16 1.42(3) 2_556 ?
C17 C16 1.548(10) . ?
C16 C15 1.50(2) 2_556 ?
C16 O1 0.949(14) 2_556 ?
C16 C18 0.723(12) 2_556 ?
C16 C17 1.42(3) 2_556 ?
C16 C16 1.82(2) 2_556 ?
C16 H16A 0.9600 . ?
C16 H16B 0.9599 . ?

loop_
_geom_torsion_atom_site_label_1
_geom_torsion_atom_site_label_2
_geom_torsion_atom_site_label_3
_geom_torsion_atom_site_label_4
_geom_torsion
_geom_torsion_site_symmetry_1
_geom_torsion_site_symmetry_2
_geom_torsion_site_symmetry_3
_geom_torsion_site_symmetry_4
_geom_torsion_publ_flag
Br1 C1 C2 C3 -179.7(2) . . . . ?
Br1 C1 C6 C5 179.8(2) . . . . ?
Br2 C11 C12 C13 177.7(2) . . . . ?
C1 C2 C3 C4 -0.4(4) . . . . ?
C2 C1 C6 C5 -0.8(4) . . . . ?
C2 C3 C4 C5 -0.4(4) . . . . ?
C2 C3 C4 C7 178.2(2) . . . . ?
C3 C4 C5 C6 0.6(4) . . . . ?
C3 C4 C7 C8 30.6(4) . . . . ?
C3 C4 C7 C14 -150.1(3) . . . . ?
C4 C5 C6 C1 0.0(4) . . . . ?
C4 C7 C8 C9 59.2(4) . . . . ?
C4 C7 C8 C13 -120.6(3) . . . . ?
C4 C7 C14 C14 -175.8(3) . . . 2_566 ?
C5 C4 C7 C8 -150.9(3) . . . . ?
C5 C4 C7 C14 28.5(4) . . . . ?
C6 C1 C2 C3 1.0(4) . . . . ?
C7 C4 C5 C6 -178.0(3) . . . . ?
C7 C8 C9 C10 178.7(3) . . . . ?
C7 C8 C13 C12 -178.7(3) . . . . ?
C8 C7 C14 C14 3.5(5) . . . 2_566 ?
C8 C9 C10 C11 0.2(5) . . . . ?
C9 C8 C13 C12 1.4(4) . . . . ?
C9 C10 C11 Br2 -177.8(2) . . . . ?
C9 C10 C11 C12 1.1(5) . . . . ?
C10 C11 C12 C13 -1.1(5) . . . . ?
C11 C12 C13 C8 -0.2(5) . . . . ?
C13 C8 C9 C10 -1.5(4) . . . . ?
C14 C7 C8 C9 -120.1(3) . . . . ?
C14 C7 C8 C13 60.1(4) . . . . ?
C15 O1 C18 C15 47(2) . . . 2_556 ?
C15 O1 C18 C17 41.8(11) . . . . ?
C15 O1 C18 C16 32(3) . . . 2_556 ?
C15 C18 C17 O1 -100(11) 2_556 . . 2_556 ?
C15 C18 C17 C16 -58(10) 2_556 . . 2_556 ?
C15 C18 C17 C16 -80(10) 2_556 . . . ?
C15 C17 C16 C15 -125(13) 2_556 . . . ?
C15 C17 C16 O1 76(13) 2_556 . . 2_556 ?
C15 C17 C16 C18 -24(17) 2_556 . . 2_556 ?
C15 C17 C16 C17 -118(14) 2_556 . . 2_556 ?
C15 C17 C16 C16 -118(14) 2_556 . . 2_556 ?
O1 C15 C16 C15 15.2(12) . . . 2_556 ?
O1 C15 C16 O1 80(4) . . . 2_556 ?
O1 C15 C16 C18 -137(2) . . . 2_556 ?
O1 C15 C16 C17 23(3) . . . . ?
O1 C15 C16 C17 -93(10) . . . 2_556 ?
O1 C15 C16 C16 15.2(12) . . . 2_556 ?
O1 C18 C17 C15 52(11) . . . 2_556 ?
O1 C18 C17 O1 -48(3) . . . 2_556 ?
O1 C18 C17 C16 -6.2(15) . . . 2_556 ?
O1 C18 C17 C16 -28(2) . . . . ?
O1 C17 C16 C15 -76(13) 2_556 . . 2_556 ?
O1 C17 C16 C15 158.2(17) 2_556 . . . ?
O1 C17 C16 C18 -100(7) 2_556 . . 2_556 ?
O1 C17 C16 C17 166(2) 2_556 . . 2_556 ?
O1 C17 C16 C16 166(2) 2_556 . . 2_556 ?
C18 C15 O1 C18 -61(2) 2_556 . . . ?
C18 C15 O1 C17 40(11) 2_556 . . 2_556 ?
C18 C15 O1 C16 -46.7(19) 2_556 . . 2_556 ?
C18 C15 C16 C15 152(3) 2_556 . . 2_556 ?
C18 C15 C16 O1 -144(4) 2_556 . . 2_556 ?
C18 C15 C16 C17 159(3) 2_556 . . . ?
C18 C15 C16 C17 43(10) 2_556 . . 2_556 ?
C18 C15 C16 C16 152(3) 2_556 . . 2_556 ?
C18 C17 C16 C15 128(14) . . . 2_556 ?
C18 C17 C16 C15 3(3) . . . . ?
C18 C17 C16 O1 -155.3(19) . . . 2_556 ?
C18 C17 C16 C18 105(6) . . . 2_556 ?
C18 C17 C16 C17 10.7(13) . . . 2_556 ?
C18 C17 C16 C16 10.7(13) . . . 2_556 ?
C17 C15 O1 C18 -101(12) 2_556 . . . ?
C17 C15 O1 C16 -87(12) 2_556 . . 2_556 ?
C17 C15 C16 C15 108(10) 2_556 . . 2_556 ?
C17 C15 C16 O1 173(10) 2_556 . . 2_556 ?
C17 C15 C16 C18 -43(10) 2_556 . . 2_556 ?
C17 C15 C16 C17 116(9) 2_556 . . . ?
C17 C15 C16 C16 108(10) 2_556 . . 2_556 ?
C17 O1 C18 C15 38.1(10) 2_556 . . 2_556 ?
C17 O1 C18 C17 33(2) 2_556 . . . ?
C17 O1 C18 C16 23(3) 2_556 . . 2_556 ?
C16 C15 O1 C18 -14.6(12) 2_556 . . . ?
C16 C15 O1 C18 -38.8(17) . . . . ?
C16 C15 O1 C17 87(12) 2_556 . . 2_556 ?
C16 C15 O1 C17 63(11) . . . 2_556 ?
C16 C15 O1 C16 -24.2(19) . . . 2_556 ?
C16 C15 C16 C15 0.003(3) 2_556 . . 2_556 ?
C16 C15 C16 O1 65(3) 2_556 . . 2_556 ?
C16 C15 C16 C18 -152(3) 2_556 . . 2_556 ?
C16 C15 C16 C17 -108(10) 2_556 . . 2_556 ?
C16 C15 C16 C17 7(2) 2_556 . . . ?
C16 O1 C18 C15 15(2) 2_556 . . 2_556 ?
C16 O1 C18 C17 10(2) 2_556 . . . ?
C16 C18 C17 C15 58(10) 2_556 . . 2_556 ?
C16 C18 C17 O1 -42(3) 2_556 . . 2_556 ?
C16 C18 C17 C16 -22(3) 2_556 . . . ?
C16 C17 C16 C15 118(14) 2_556 . . 2_556 ?
C16 C17 C16 C15 -8(2) 2_556 . . . ?
C16 C17 C16 O1 -166(2) 2_556 . . 2_556 ?
C16 C17 C16 C18 94(7) 2_556 . . 2_556 ?
C16 C17 C16 C17 -0.003(3) 2_556 . . 2_556 ?
